data_7216079
loop_
_publ_author_name
'Hallale, Oren'
'Bourne, Susan A.'
'Koch, Klaus R.'

_publ_section_title
;
 Metallamacrocyclic complexes of Ni(ii) with
 3,3,3?,3?-tetraalkyl-1,1?-aroylbis(thioureas): crystal and molecular
 structures of a 2 : 2 metallamacrocycle and a pyridine adduct of the
 analogous 3 : 3 complex
;
_journal_issue 25
_journal_name_full CrystEngComm
_journal_page_first 161
_journal_paper_doi 10.1039/b419468c
_journal_volume 7
_journal_year 2005
_chemical_formula_sum 'C18 H24 N4 Ni O2 S2'
_chemical_formula_weight 451.24
_chemical_name_systematic
;
?
;
_space_group_IT_number 2
_symmetry_cell_setting triclinic
_symmetry_space_group_name_Hall '-P 1'
_symmetry_space_group_name_H-M 'P -1'
_atom_sites_solution_hydrogens geom
_atom_sites_solution_primary direct
_atom_sites_solution_secondary difmap
_audit_creation_method SHELXL-97
_cell_angle_alpha 81.0900(10)
_cell_angle_beta 82.7990(10)
_cell_angle_gamma 84.6010(10)
_cell_formula_units_Z 2
_cell_length_a 8.32370(10)
_cell_length_b 9.61490(10)
_cell_length_c 12.87170(10)
_cell_measurement_temperature 173(2)
_cell_volume 1006.749(18)
_computing_structure_refinement 'SHELXL-97 (Sheldrick, 1997)'
_computing_structure_solution 'SHELXS-97 (Sheldrick, 1990)'
_diffrn_ambient_temperature 173(2)
_diffrn_measured_fraction_theta_full 0.998
_diffrn_measured_fraction_theta_max 0.998
_diffrn_radiation_monochromator graphite
_diffrn_radiation_source 'fine-focus sealed tube'
_diffrn_radiation_type MoK\a
_diffrn_radiation_wavelength 0.71070
_diffrn_reflns_av_R_equivalents 0.0147
_diffrn_reflns_av_sigmaI/netI 0.0254
_diffrn_reflns_limit_h_max 10
_diffrn_reflns_limit_h_min -10
_diffrn_reflns_limit_k_max 12
_diffrn_reflns_limit_k_min -12
_diffrn_reflns_limit_l_max 16
_diffrn_reflns_limit_l_min -15
_diffrn_reflns_number 8648
_diffrn_reflns_theta_full 27.49
_diffrn_reflns_theta_max 27.49
_diffrn_reflns_theta_min 1.61
_exptl_absorpt_coefficient_mu 1.192
_exptl_absorpt_correction_T_max 0.8415
_exptl_absorpt_correction_T_min 0.7163
_exptl_absorpt_correction_type semi-empirical
_exptl_crystal_colour purple
_exptl_crystal_density_diffrn 1.489
_exptl_crystal_density_method 'not measured'
_exptl_crystal_description block
_exptl_crystal_F_000 472
_exptl_crystal_size_max 0.30
_exptl_crystal_size_mid 0.18
_exptl_crystal_size_min 0.15
_refine_diff_density_max 0.356
_refine_diff_density_min -0.361
_refine_diff_density_rms 0.055
_refine_ls_extinction_method none
_refine_ls_goodness_of_fit_ref 0.773
_refine_ls_hydrogen_treatment mixed
_refine_ls_matrix_type full
_refine_ls_number_parameters 248
_refine_ls_number_reflns 4625
_refine_ls_number_restraints 0
_refine_ls_restrained_S_all 0.773
_refine_ls_R_factor_all 0.0297
_refine_ls_R_factor_gt 0.0246
_refine_ls_shift/su_max 0.021
_refine_ls_shift/su_mean 0.003
_refine_ls_structure_factor_coef Fsqd
_refine_ls_weighting_details 'calc w=1/[\s^2^(Fo^2^)+(0.1000P)^2^+0.0000P] where P=(Fo^2^+2Fc^2^)/3'
_refine_ls_weighting_scheme calc
_refine_ls_wR_factor_gt 0.0855
_refine_ls_wR_factor_ref 0.0924
_reflns_number_gt 4139
_reflns_number_total 4625
_reflns_threshold_expression >2sigma(I)
_cod_data_source_file b419468c.txt
_cod_data_source_block 1
_cod_original_cell_volume 1006.750(18)
_cod_original_sg_symbol_H-M P-1
_cod_database_code 7216079

loop_
_symmetry_equiv_pos_as_xyz
'x, y, z'
'-x, -y, -z'

loop_
_atom_site_label
_atom_site_type_symbol
_atom_site_fract_x
_atom_site_fract_y
_atom_site_fract_z
_atom_site_U_iso_or_equiv
_atom_site_adp_type
_atom_site_occupancy
_atom_site_symmetry_multiplicity
_atom_site_calc_flag
_atom_site_refinement_flags
Ni1 Ni 0.701571(19) 0.764716(17) 0.681616(12) 0.01655(8) Uani 1 1 d .
O1A O 0.87850(12) 0.86367(11) 0.69868(8) 0.0213(2) Uani 1 1 d .
C2A C 0.95793(16) 0.85816(14) 0.77796(11) 0.0174(3) Uani 1 1 d .
N3A N 0.92372(15) 0.80241(13) 0.87743(9) 0.0219(3) Uani 1 1 d .
S4A S 0.65601(5) 0.67383(4) 0.84403(3) 0.02461(11) Uani 1 1 d .
N4A N 0.77404(15) 0.69145(13) 1.02080(9) 0.0228(3) Uani 1 1 d .
C4A C 0.79501(17) 0.72806(15) 0.91535(11) 0.0191(3) Uani 1 1 d .
C11A C 1.11617(16) 0.92612(14) 0.75590(11) 0.0172(3) Uani 1 1 d .
C12A C 1.21869(18) 0.91168(15) 0.83608(11) 0.0206(3) Uani 1 1 d .
H15 H 1.1857 0.8624 0.9041 0.025 Uiso 1 1 calc R
C13A C 1.36804(18) 0.96912(15) 0.81632(11) 0.0223(3) Uani 1 1 d .
H3 H 1.4367 0.9601 0.8710 0.027 Uiso 1 1 calc R
C16A C 1.16480(16) 0.99907(14) 0.65667(11) 0.0174(3) Uani 1 1 d .
H4 H 1.0953 1.0096 0.6024 0.021 Uiso 1 1 calc R
C41A C 0.88478(19) 0.73483(17) 1.08870(11) 0.0248(3) Uani 1 1 d .
H5A H 0.8246 0.7469 1.1585 0.030 Uiso 1 1 calc R
H5B H 0.9256 0.8268 1.0560 0.030 Uiso 1 1 calc R
C42A C 1.0276(2) 0.6258(2) 1.10393(14) 0.0367(4) Uani 1 1 d .
H13A H 0.9873 0.5339 1.1340 0.055 Uiso 1 1 calc R
H13B H 1.0961 0.6548 1.1522 0.055 Uiso 1 1 calc R
H13C H 1.0916 0.6185 1.0354 0.055 Uiso 1 1 calc R
C43A C 0.64425(18) 0.60462(16) 1.07545(11) 0.0249(3) Uani 1 1 d .
H7A H 0.6809 0.5502 1.1412 0.030 Uiso 1 1 calc R
H7B H 0.6225 0.5364 1.0296 0.030 Uiso 1 1 calc R
C44A C 0.4882(2) 0.69359(19) 1.10303(14) 0.0368(4) Uani 1 1 d .
H18A H 0.5094 0.7618 1.1479 0.055 Uiso 1 1 calc R
H18B H 0.4059 0.6321 1.1410 0.055 Uiso 1 1 calc R
H18C H 0.4487 0.7441 1.0379 0.055 Uiso 1 1 calc R
O1B O 0.72862(12) 0.84931(11) 0.53929(7) 0.0193(2) Uani 1 1 d .
C2B C 0.62827(16) 0.86443(14) 0.47027(10) 0.0166(3) Uani 1 1 d .
N3B N 0.48080(14) 0.82240(12) 0.47733(9) 0.0178(2) Uani 1 1 d .
S4B S 0.51194(5) 0.63718(4) 0.66044(3) 0.02386(11) Uani 1 1 d .
N4B N 0.26049(14) 0.70446(12) 0.55139(9) 0.0180(2) Uani 1 1 d .
C4B C 0.41470(16) 0.73009(14) 0.55657(10) 0.0168(3) Uani 1 1 d .
C11B C 0.68425(16) 0.94285(14) 0.36373(10) 0.0165(3) Uani 1 1 d .
C12B C 0.58263(17) 0.96019(15) 0.28324(11) 0.0200(3) Uani 1 1 d .
H2 H 0.4789 0.9232 0.2969 0.024 Uiso 1 1 calc R
C41B C 0.17208(17) 0.78023(16) 0.46400(11) 0.0223(3) Uani 1 1 d .
H12A H 0.2062 0.8778 0.4464 0.027 Uiso 1 1 calc R
H12B H 0.0543 0.7861 0.4882 0.027 Uiso 1 1 calc R
C42B C 0.2014(2) 0.70968(19) 0.36489(13) 0.0354(4) Uani 1 1 d .
H17A H 0.3180 0.7024 0.3409 0.053 Uiso 1 1 calc R
H17B H 0.1433 0.7661 0.3091 0.053 Uiso 1 1 calc R
H17C H 0.1619 0.6150 0.3806 0.053 Uiso 1 1 calc R
C43B C 0.17418(17) 0.60013(15) 0.62888(11) 0.0215(3) Uani 1 1 d .
H14A H 0.0558 0.6235 0.6288 0.026 Uiso 1 1 calc R
H14B H 0.2021 0.6071 0.7003 0.026 Uiso 1 1 calc R
C44B C 0.2141(2) 0.44892(17) 0.60716(14) 0.0334(4) Uani 1 1 d .
H16A H 0.1899 0.4416 0.5357 0.050 Uiso 1 1 calc R
H16B H 0.1485 0.3855 0.6590 0.050 Uiso 1 1 calc R
H16C H 0.3296 0.4222 0.6127 0.050 Uiso 1 1 calc R

loop_
_atom_site_aniso_label
_atom_site_aniso_U_11
_atom_site_aniso_U_22
_atom_site_aniso_U_33
_atom_site_aniso_U_23
_atom_site_aniso_U_13
_atom_site_aniso_U_12
Ni1 0.01496(12) 0.02018(12) 0.01441(12) 0.00187(8) -0.00314(8) -0.00605(8)
O1A 0.0187(5) 0.0276(5) 0.0178(5) 0.0030(4) -0.0049(4) -0.0093(4)
C2A 0.0163(7) 0.0200(6) 0.0166(6) -0.0021(5) -0.0033(5) -0.0032(5)
N3A 0.0205(6) 0.0280(6) 0.0174(6) 0.0003(5) -0.0022(5) -0.0091(5)
S4A 0.0235(2) 0.0338(2) 0.01671(19) 0.00577(15) -0.00528(15) -0.01464(16)
N4A 0.0207(6) 0.0304(7) 0.0168(6) 0.0025(5) -0.0025(5) -0.0089(5)
C4A 0.0168(7) 0.0230(7) 0.0166(6) 0.0018(5) -0.0022(5) -0.0040(5)
C11A 0.0162(6) 0.0184(6) 0.0170(6) -0.0015(5) -0.0018(5) -0.0036(5)
C12A 0.0225(7) 0.0240(7) 0.0149(6) 0.0017(5) -0.0029(5) -0.0066(6)
C13A 0.0230(7) 0.0265(7) 0.0182(7) 0.0005(6) -0.0073(5) -0.0065(6)
C16A 0.0166(6) 0.0191(6) 0.0170(6) -0.0024(5) -0.0037(5) -0.0023(5)
C41A 0.0260(8) 0.0339(8) 0.0155(7) -0.0030(6) -0.0032(6) -0.0069(6)
C42A 0.0281(9) 0.0526(11) 0.0307(9) -0.0074(8) -0.0081(7) -0.0019(8)
C43A 0.0267(8) 0.0313(8) 0.0153(7) 0.0052(6) 0.0004(6) -0.0130(6)
C44A 0.0305(9) 0.0409(10) 0.0382(10) -0.0088(8) 0.0103(7) -0.0125(7)
O1B 0.0170(5) 0.0250(5) 0.0160(5) 0.0018(4) -0.0044(4) -0.0077(4)
C2B 0.0170(7) 0.0168(6) 0.0167(6) -0.0027(5) -0.0037(5) -0.0012(5)
N3B 0.0158(6) 0.0199(6) 0.0176(6) 0.0000(5) -0.0020(4) -0.0047(4)
S4B 0.0240(2) 0.02509(19) 0.0227(2) 0.00713(15) -0.00937(15) -0.01193(15)
N4B 0.0157(6) 0.0196(6) 0.0187(6) -0.0007(5) -0.0016(4) -0.0051(4)
C4B 0.0159(6) 0.0184(6) 0.0168(6) -0.0035(5) -0.0015(5) -0.0027(5)
C11B 0.0180(7) 0.0160(6) 0.0154(6) -0.0018(5) -0.0008(5) -0.0030(5)
C12B 0.0165(7) 0.0218(7) 0.0222(7) -0.0014(6) -0.0037(5) -0.0057(5)
C41B 0.0154(7) 0.0274(7) 0.0234(7) 0.0013(6) -0.0046(5) -0.0035(5)
C42B 0.0399(10) 0.0408(10) 0.0285(8) -0.0071(7) -0.0113(7) -0.0055(8)
C43B 0.0172(7) 0.0242(7) 0.0222(7) -0.0005(6) 0.0019(5) -0.0076(5)
C44B 0.0393(10) 0.0251(8) 0.0351(9) -0.0012(7) 0.0015(7) -0.0116(7)

loop_
_atom_type_symbol
_atom_type_description
_atom_type_scat_dispersion_real
_atom_type_scat_dispersion_imag
_atom_type_scat_source
C C 0.0033 0.0016 'International Tables Vol C Tables 4.2.6.8 and 6.1.1.4'
H H 0.0000 0.0000 'International Tables Vol C Tables 4.2.6.8 and 6.1.1.4'
N N 0.0061 0.0033 'International Tables Vol C Tables 4.2.6.8 and 6.1.1.4'
O O 0.0106 0.0060 'International Tables Vol C Tables 4.2.6.8 and 6.1.1.4'
S S 0.1246 0.1234 'International Tables Vol C Tables 4.2.6.8 and 6.1.1.4'
Ni Ni 0.3393 1.1124 'International Tables Vol C Tables 4.2.6.8 and 6.1.1.4'

loop_
_geom_angle_atom_site_label_1
_geom_angle_atom_site_label_2
_geom_angle_atom_site_label_3
_geom_angle
_geom_angle_site_symmetry_1
_geom_angle_site_symmetry_3
O1A Ni1 O1B 85.75(4) . .
O1A Ni1 S4A 96.17(3) . .
O1B Ni1 S4A 176.55(3) . .
O1A Ni1 S4B 175.52(3) . .
O1B Ni1 S4B 94.70(3) . .
S4A Ni1 S4B 83.608(15) . .
C2A O1A Ni1 130.42(9) . .
O1A C2A N3A 130.45(13) . .
O1A C2A C11A 115.72(12) . .
N3A C2A C11A 113.83(12) . .
C2A N3A C4A 125.04(13) . .
C4A S4A Ni1 109.21(5) . .
C4A N4A C43A 123.02(12) . .
C4A N4A C41A 120.99(12) . .
C43A N4A C41A 115.98(12) . .
N4A C4A N3A 115.60(13) . .
N4A C4A S4A 116.95(11) . .
N3A C4A S4A 127.45(11) . .
C16A C11A C12A 119.62(13) . .
C16A C11A C2A 121.18(12) . .
C12A C11A C2A 119.17(12) . .
C13A C12A C11A 120.17(13) . .
C12A C13A C12B 120.08(13) . 2_776
C11A C16A C11B 120.41(13) . 2_776
N4A C41A C42A 111.16(13) . .
N4A C43A C44A 112.05(13) . .
C2B O1B Ni1 128.96(9) . .
O1B C2B N3B 130.23(13) . .
O1B C2B C11B 116.09(12) . .
N3B C2B C11B 113.68(12) . .
C2B N3B C4B 124.89(12) . .
C4B S4B Ni1 105.77(5) . .
C4B N4B C43B 122.45(12) . .
C4B N4B C41B 119.97(11) . .
C43B N4B C41B 117.57(11) . .
N4B C4B N3B 115.94(12) . .
N4B C4B S4B 117.74(10) . .
N3B C4B S4B 126.26(10) . .
C16A C11B C12B 119.13(12) 2_776 .
C16A C11B C2B 121.53(12) 2_776 .
C12B C11B C2B 119.33(12) . .
C13A C12B C11B 120.56(13) 2_776 .
N4B C41B C42B 113.12(12) . .
N4B C43B C44B 113.54(12) . .

loop_
_geom_bond_atom_site_label_1
_geom_bond_atom_site_label_2
_geom_bond_distance
_geom_bond_site_symmetry_2
Ni1 O1A 1.8793(10) .
Ni1 O1B 1.8809(9) .
Ni1 S4A 2.1390(4) .
Ni1 S4B 2.1552(4) .
O1A C2A 1.2756(17) .
C2A N3A 1.3163(18) .
C2A C11A 1.5011(18) .
N3A C4A 1.3424(18) .
S4A C4A 1.7266(15) .
N4A C4A 1.3420(18) .
N4A C43A 1.4684(17) .
N4A C41A 1.4748(19) .
C11A C16A 1.3904(19) .
C11A C12A 1.4024(19) .
C12A C13A 1.386(2) .
C13A C12B 1.387(2) 2_776
C16A C11B 1.4012(19) 2_776
C41A C42A 1.520(2) .
C43A C44A 1.521(2) .
O1B C2B 1.2773(17) .
C2B N3B 1.3161(18) .
C2B C11B 1.5006(18) .
N3B C4B 1.3422(18) .
S4B C4B 1.7338(14) .
N4B C4B 1.3413(17) .
N4B C43B 1.4708(17) .
N4B C41B 1.4800(17) .
C11B C16A 1.4012(19) 2_776
C11B C12B 1.3987(19) .
C12B C13A 1.387(2) 2_776
C41B C42B 1.519(2) .
C43B C44B 1.521(2) .

loop_
_geom_torsion_atom_site_label_1
_geom_torsion_atom_site_label_2
_geom_torsion_atom_site_label_3
_geom_torsion_atom_site_label_4
_geom_torsion
_geom_torsion_site_symmetry_1
_geom_torsion_site_symmetry_4
O1B Ni1 O1A C2A -173.24(13) . .
S4A Ni1 O1A C2A 9.63(13) . .
S4B Ni1 O1A C2A -77.3(4) . .
Ni1 O1A C2A N3A -14.1(2) . .
Ni1 O1A C2A C11A 166.07(9) . .
O1A C2A N3A C4A 4.8(2) . .
C11A C2A N3A C4A -175.46(13) . .
O1A Ni1 S4A C4A -0.21(6) . .
O1B Ni1 S4A C4A -124.0(5) . .
S4B Ni1 S4A C4A 175.29(6) . .
C43A N4A C4A N3A -177.12(12) . .
C41A N4A C4A N3A 1.5(2) . .
C43A N4A C4A S4A 2.40(19) . .
C41A N4A C4A S4A -178.97(11) . .
C2A N3A C4A N4A -174.12(14) . .
C2A N3A C4A S4A 6.4(2) . .
Ni1 S4A C4A N4A 173.81(10) . .
Ni1 S4A C4A N3A -6.74(15) . .
O1A C2A C11A C16A 4.63(19) . .
N3A C2A C11A C16A -175.18(12) . .
O1A C2A C11A C12A -173.33(13) . .
N3A C2A C11A C12A 6.85(19) . .
C16A C11A C12A C13A -0.4(2) . .
C2A C11A C12A C13A 177.63(13) . .
C11A C12A C13A C12B -0.7(2) . 2_776
C12A C11A C16A C11B 0.5(2) . 2_776
C2A C11A C16A C11B -177.51(12) . 2_776
C4A N4A C41A C42A -89.75(17) . .
C43A N4A C41A C42A 88.97(16) . .
C4A N4A C43A C44A -88.21(18) . .
C41A N4A C43A C44A 93.09(16) . .
O1A Ni1 O1B C2B -161.60(12) . .
S4A Ni1 O1B C2B -37.5(6) . .
S4B Ni1 O1B C2B 22.87(12) . .
Ni1 O1B C2B N3B -2.2(2) . .
Ni1 O1B C2B C11B 177.43(8) . .
O1B C2B N3B C4B -12.7(2) . .
C11B C2B N3B C4B 167.60(12) . .
O1A Ni1 S4B C4B -124.1(4) . .
O1B Ni1 S4B C4B -28.47(6) . .
S4A Ni1 S4B C4B 148.51(5) . .
C43B N4B C4B N3B 176.49(11) . .
C41B N4B C4B N3B -2.16(18) . .
C43B N4B C4B S4B -0.99(17) . .
C41B N4B C4B S4B -179.64(9) . .
C2B N3B C4B N4B 177.71(12) . .
C2B N3B C4B S4B -5.1(2) . .
Ni1 S4B C4B N4B -155.79(9) . .
Ni1 S4B C4B N3B 27.02(13) . .
O1B C2B C11B C16A -2.63(19) . 2_776
N3B C2B C11B C16A 177.07(12) . 2_776
O1B C2B C11B C12B 178.28(12) . .
N3B C2B C11B C12B -2.01(18) . .
C16A C11B C12B C13A 1.6(2) 2_776 2_776
C2B C11B C12B C13A -179.30(12) . 2_776
C4B N4B C41B C42B 85.57(16) . .
C43B N4B C41B C42B -93.14(15) . .
C4B N4B C43B C44B -80.86(17) . .
C41B N4B C43B C44B 97.82(15) . .
